data_9004386
loop_
_publ_author_name
'Fleet, M. E.'
'Pan, Y.'

_publ_section_title
;
 The structure of NaCa2LuSi2O7F2, a synthetic phase of the cuspidine group
;
_journal_name_full 'The Canadian Mineralogist'
_journal_page_first 879
_journal_page_last 884
_journal_volume 33
_journal_year 1995
_chemical_formula_sum 'Ca2 F2 Lu Na O7 Si2'
_chemical_name_mineral Cuspidine
_space_group_IT_number 14
_symmetry_space_group_name_Hall '-P 2yab'
_symmetry_space_group_name_H-M 'P 1 21/a 1'
_cell_angle_alpha 90
_cell_angle_beta 109.40
_cell_angle_gamma 90
_cell_length_a 11.024
_cell_length_b 10.303
_cell_length_c 7.391
_cell_formula_units_Z 4
_cell_volume 791.809
_database_code_amcsd 0005460
_exptl_crystal_density_diffrn 4.062
_cod_original_formula_sum '(Na Ca2) Lu Si2 O7 F2'
_cod_database_code 9004386

loop_
_space_group_symop_operation_xyz
x,y,z
1/2+x,1/2-y,z
1/2-x,1/2+y,-z
-x,-y,-z

loop_
_atom_site_label
_atom_site_fract_x
_atom_site_fract_y
_atom_site_fract_z
_atom_site_occupancy
_atom_site_U_iso_or_equiv
Na1 0.42470 0.12760 0.83880 0.84500 0.00849
Ca1 0.42470 0.12760 0.83880 0.15500 0.00849
Ca2 0.42620 0.13080 0.34090 0.84500 0.01241
Na2 0.42620 0.13080 0.34090 0.15500 0.01241
Lu3 0.30858 0.40160 0.52890 0.84500 0.00633
Ca3 0.30858 0.40160 0.52890 0.15500 0.00633
Ca4 0.30100 0.39570 0.02570 0.84500 0.01507
Lu4 0.30100 0.39570 0.02570 0.15500 0.01507
Si1 0.12760 0.17750 0.71980 1.00000 0.01013
Si2 0.12050 0.17690 0.15950 1.00000 0.01077
O1 0.13730 0.19370 0.95070 1.00000 0.03369
O2 0.16010 0.02890 0.69390 1.00000 0.01938
O3 0.14710 0.02480 0.20590 1.00000 0.02533
O4 0.24030 0.27260 0.71340 1.00000 0.01862
O5 0.23800 0.26810 0.28310 1.00000 0.01963
O6 0.98400 0.22150 0.59030 1.00000 0.01824
O7 0.98080 0.22620 0.12910 1.00000 0.02039
F1 0.11270 0.49160 0.44650 1.00000 0.01431
F2 0.10830 0.49490 0.93040 1.00000 0.01722

loop_
_cod_related_entry_id
_cod_related_entry_database
_cod_related_entry_code
1 AMCSD 0005460
